data_7154265
loop_
_publ_author_name
'Xu, Di'
'Dai, Li'
'Catellani, Marta'
'Motti, Elena'
'Della Ca', Nicola'
'Zhou, Zhiming'

_publ_section_title
;
 A novel enantioselective synthesis of 6H-dibenzopyran derivatives by
 combined palladium/norbornene and cinchona alkaloid catalysis.
;
_journal_issue 8
_journal_name_full 'Organic &amp; biomolecular chemistry'
_journal_page_first 2260
_journal_page_last 2263
_journal_paper_doi 10.1039/c4ob02551b
_journal_volume 13
_journal_year 2015
_chemical_formula_sum 'C46 H72 B2 Li2 N2 O8 S2'
_chemical_formula_weight 880.68
_chemical_name_systematic
;
?
;
_space_group_IT_number 4
_symmetry_cell_setting monoclinic
_symmetry_space_group_name_Hall 'P 2yb'
_symmetry_space_group_name_H-M 'P 1 21 1'
_atom_sites_solution_hydrogens 'difmap or geom'
_atom_sites_solution_primary direct
_atom_sites_solution_secondary difmap
_audit_block_doi 10.5517/cc3fwm0
_audit_creation_method SHELXL-97
_audit_update_record
;
1998-08-17 deposited with the CCDC.
2015-01-05 downloaded from the CCDC.
;
_cell_angle_alpha 90.00
_cell_angle_beta 90.66(4)
_cell_angle_gamma 90.00
_cell_formula_units_Z 2
_cell_length_a 10.418(6)
_cell_length_b 14.443(7)
_cell_length_c 17.001(8)
_cell_measurement_reflns_used 24
_cell_measurement_temperature 203(2)
_cell_measurement_theta_max 16.0
_cell_measurement_theta_min 14.9
_cell_volume 2558(2)
_computing_cell_refinement 'DIF4 (Stoe)'
_computing_data_collection 'DIF4 (Stoe)'
_computing_data_reduction 'REDU4 (Stoe)'
_computing_molecular_graphics 'ORTEP (C.K.Johnson, 1965)'
_computing_publication_material 'SHELXL-97 (Sheldrick, 1997)'
_computing_structure_refinement 'SHELXL-97 (Sheldrick, 1997)'
_computing_structure_solution 'SHELXS-86 (Sheldrick, 1990)'
_diffrn_ambient_temperature 203(2)
_diffrn_measured_fraction_theta_full 1.000
_diffrn_measured_fraction_theta_max 1.000
_diffrn_measurement_device_type 'Siemens-Stoe AED2'
_diffrn_measurement_method omega-scan
_diffrn_radiation_monochromator graphite
_diffrn_radiation_source 'fine-focus sealed tube'
_diffrn_radiation_type MoK\a
_diffrn_radiation_wavelength 0.71070
_diffrn_reflns_av_R_equivalents 0.0000
_diffrn_reflns_av_sigmaI/netI 0.0737
_diffrn_reflns_limit_h_max 12
_diffrn_reflns_limit_h_min -12
_diffrn_reflns_limit_k_max 17
_diffrn_reflns_limit_k_min 0
_diffrn_reflns_limit_l_max 20
_diffrn_reflns_limit_l_min 0
_diffrn_reflns_number 4711
_diffrn_reflns_theta_full 25.00
_diffrn_reflns_theta_max 25.00
_diffrn_reflns_theta_min 1.85
_diffrn_standards_decay_% 1
_diffrn_standards_interval_time 120
_diffrn_standards_number 3
_exptl_absorpt_coefficient_mu 0.153
_exptl_absorpt_correction_T_max 1.000
_exptl_absorpt_correction_T_min 0.909
_exptl_absorpt_correction_type psi-scan
_exptl_crystal_colour colorless
_exptl_crystal_density_diffrn 1.143
_exptl_crystal_density_method 'not measured'
_exptl_crystal_F_000 948
_exptl_crystal_size_max 1.00
_exptl_crystal_size_mid 0.90
_exptl_crystal_size_min 0.20
_refine_diff_density_max 0.274
_refine_diff_density_min -0.249
_refine_diff_density_rms 0.047
_refine_ls_abs_structure_details 'Flack H D (1983), Acta Cryst. A39, 876-881'
_refine_ls_abs_structure_Flack 0.08(13)
_refine_ls_extinction_method none
_refine_ls_goodness_of_fit_ref 1.029
_refine_ls_hydrogen_treatment mixed
_refine_ls_matrix_type full
_refine_ls_number_parameters 562
_refine_ls_number_reflns 4711
_refine_ls_number_restraints 1
_refine_ls_restrained_S_all 1.029
_refine_ls_R_factor_all 0.1114
_refine_ls_R_factor_gt 0.0522
_refine_ls_shift/su_max 0.043
_refine_ls_shift/su_mean 0.002
_refine_ls_structure_factor_coef Fsqd
_refine_ls_weighting_details 'w=1/[\s^2^(Fo^2^)+(0.0713P)^2^+0.1910P] where P=(Fo^2^+2Fc^2^)/3'
_refine_ls_weighting_scheme calc
_refine_ls_wR_factor_gt 0.1198
_refine_ls_wR_factor_ref 0.1400
_reflns_number_gt 3129
_reflns_number_total 4711
_reflns_threshold_expression >2sigma(I)
_cod_data_source_file c4ob02551b2.cif
_cod_data_source_block nw14
_cod_depositor_comments
;Adding full bibliography for 7154265.cif.

The following automatic conversions were performed:

'_refine_ls_weighting_scheme' value 'calc
w=1/[\s^2^(Fo^2^)+(0.0713P)^2^+0.1910P] where P=(Fo^2^+2Fc^2^)/3' was
changed to 'calc'. New tag '_refine_ls_weighting_details' was
created. The value of the new tag was set to
'w=1/[\s^2^(Fo^2^)+(0.0713P)^2^+0.1910P] where P=(Fo^2^+2Fc^2^)/3'.

Automatic conversion script
Id: cif_fix_values 3143 2015-03-26 13:38:13Z robertas 
;
_cod_original_sg_symbol_H-M 'P 2(1)'
_cod_database_code 7154265

loop_
_symmetry_equiv_pos_as_xyz
'x, y, z'
'-x, y+1/2, -z'

loop_
_atom_site_label
_atom_site_type_symbol
_atom_site_fract_x
_atom_site_fract_y
_atom_site_fract_z
_atom_site_U_iso_or_equiv
_atom_site_adp_type
_atom_site_occupancy
_atom_site_calc_flag
_atom_site_refinement_flags
Li1 Li 0.7737(9) 0.4185(7) 0.0918(5) 0.042(2) Uiso 1 d .
Li2 Li 0.6849(9) 0.1165(7) 0.3572(5) 0.043(2) Uiso 1 d .
S1 S 0.31939(13) 0.55703(10) -0.00554(9) 0.0470(4) Uani 1 d .
S2 S 1.07558(17) -0.13185(12) 0.37585(11) 0.0637(5) Uani 1 d .
O1 O 0.6470(3) 0.5079(2) 0.0741(2) 0.0372(9) Uani 1 d .
O2 O 0.4617(3) 0.5549(3) 0.1550(2) 0.0415(8) Uani 1 d .
O3 O 0.8254(3) 0.0529(3) 0.40036(19) 0.0436(9) Uani 1 d .
O4 O 1.0596(3) 0.0733(3) 0.3888(2) 0.0443(10) Uani 1 d .
O5 O 0.8220(4) 0.3647(3) -0.0103(2) 0.0525(10) Uani 1 d .
O6 O 0.9299(4) 0.4441(3) 0.1530(3) 0.0657(13) Uani 1 d .
O7 O 0.5375(3) 0.0302(2) 0.3412(2) 0.0440(10) Uani 1 d .
O8 O 0.6298(5) 0.2303(4) 0.4082(3) 0.0726(14) Uani 1 d .
N1 N 0.6450(4) 0.3363(3) 0.1530(2) 0.0321(10) Uani 1 d .
N2 N 0.7960(4) 0.1500(3) 0.2604(2) 0.0336(10) Uani 1 d .
B1 B 0.5158(5) 0.4826(4) 0.1036(3) 0.0332(13) Uani 1 d .
B2 B 0.9404(6) 0.0420(5) 0.3494(4) 0.0402(15) Uani 1 d .
C1 C 0.5314(5) 0.3825(4) 0.1485(3) 0.0356(12) Uani 1 d .
C2 C 0.4210(5) 0.3428(4) 0.1817(3) 0.0424(14) Uani 1 d .
H2 H 0.3433 0.3759 0.1803 0.037(6) Uiso 1 calc R
C3 C 0.4245(5) 0.2565(4) 0.2160(3) 0.0433(14) Uani 1 d .
H3 H 0.3496 0.2293 0.2359 0.037(6) Uiso 1 calc R
C4 C 0.5414(5) 0.2109(4) 0.2203(3) 0.0370(13) Uani 1 d .
H4 H 0.5473 0.1521 0.2438 0.037(6) Uiso 1 calc R
C5 C 0.6488(5) 0.2527(3) 0.1900(3) 0.0317(12) Uani 1 d .
C6 C 0.7763(5) 0.2049(4) 0.1961(3) 0.0327(12) Uani 1 d .
C7 C 0.8694(5) 0.2149(4) 0.1387(3) 0.0407(13) Uani 1 d .
H7 H 0.8544 0.2538 0.0952 0.037(6) Uiso 1 calc R
C8 C 0.9840(5) 0.1673(4) 0.1461(3) 0.0446(14) Uani 1 d .
H8 H 1.0476 0.1725 0.1075 0.037(6) Uiso 1 calc R
C9 C 1.0031(5) 0.1122(4) 0.2111(3) 0.0456(15) Uani 1 d .
H9 H 1.0805 0.0792 0.2167 0.037(6) Uiso 1 calc R
C10 C 0.9087(5) 0.1042(4) 0.2697(3) 0.0352(12) Uani 1 d .
C11 C 0.4122(5) 0.4676(4) 0.0316(3) 0.0365(12) Uani 1 d .
C12 C 0.2533(5) 0.4909(5) -0.0792(3) 0.0506(16) Uani 1 d .
H12 H 0.1940 0.5127 -0.1169 0.077(9) Uiso 1 calc R
C13 C 0.2979(6) 0.4033(4) -0.0757(3) 0.0476(15) Uani 1 d .
H13 H 0.2723 0.3561 -0.1105 0.077(9) Uiso 1 calc R
C14 C 0.3895(5) 0.3906(4) -0.0122(3) 0.0462(14) Uani 1 d .
H14 H 0.4301 0.3337 -0.0020 0.077(9) Uiso 1 calc R
C15 C 0.6598(5) 0.5917(4) 0.0299(3) 0.0453(14) Uani 1 d .
H15 H 0.5860 0.6326 0.0412 0.049(8) Uiso 1 calc R
C16 C 0.6628(6) 0.5725(5) -0.0573(3) 0.0578(17) Uani 1 d .
H16A H 0.7404 0.5386 -0.0698 0.099(5) Uiso 1 calc R
H16B H 0.6616 0.6306 -0.0859 0.099(5) Uiso 1 calc R
H16C H 0.5884 0.5359 -0.0724 0.099(5) Uiso 1 calc R
C17 C 0.7832(6) 0.6401(5) 0.0562(4) 0.0622(18) Uani 1 d .
H17A H 0.7779 0.6557 0.1115 0.099(5) Uiso 1 calc R
H17B H 0.7946 0.6961 0.0256 0.099(5) Uiso 1 calc R
H17C H 0.8557 0.5991 0.0480 0.099(5) Uiso 1 calc R
C18 C 0.5346(6) 0.5835(5) 0.2228(4) 0.0546(17) Uani 1 d .
H18 H 0.6225 0.5580 0.2188 0.049(8) Uiso 1 calc R
C19 C 0.5428(10) 0.6874(6) 0.2235(5) 0.097(3) Uani 1 d .
H19A H 0.5824 0.7087 0.1754 0.099(5) Uiso 1 calc R
H19B H 0.5942 0.7073 0.2684 0.099(5) Uiso 1 calc R
H19C H 0.4572 0.7133 0.2273 0.099(5) Uiso 1 calc R
C20 C 0.4746(10) 0.5470(8) 0.2966(4) 0.120(4) Uani 1 d .
H20A H 0.3883 0.5714 0.3011 0.099(5) Uiso 1 calc R
H20B H 0.5256 0.5661 0.3419 0.099(5) Uiso 1 calc R
H20C H 0.4713 0.4799 0.2944 0.099(5) Uiso 1 calc R
C21 C 0.9641(5) -0.0654(4) 0.3260(3) 0.0413(14) Uani 1 d .
C22 C 1.0304(7) -0.2315(5) 0.3304(4) 0.069(2) Uani 1 d .
H22 H 1.0685 -0.2894 0.3403 0.077(9) Uiso 1 calc R
C23 C 0.9345(7) -0.2179(6) 0.2790(4) 0.072(2) Uani 1 d .
H23 H 0.8965 -0.2654 0.2490 0.077(9) Uiso 1 calc R
C24 C 0.8962(6) -0.1235(5) 0.2747(3) 0.0478(15) Uani 1 d .
H24 H 0.8312 -0.1021 0.2404 0.077(9) Uiso 1 calc R
C25 C 0.8261(6) 0.0053(5) 0.4752(3) 0.0554(18) Uani 1 d .
H25 H 0.9153 -0.0128 0.4889 0.049(8) Uiso 1 calc R
C26 C 0.7445(7) -0.0795(6) 0.4701(4) 0.078(2) Uani 1 d .
H26A H 0.6588 -0.0626 0.4524 0.099(5) Uiso 1 calc R
H26B H 0.7401 -0.1084 0.5215 0.099(5) Uiso 1 calc R
H26C H 0.7817 -0.1226 0.4330 0.099(5) Uiso 1 calc R
C27 C 0.7770(7) 0.0719(7) 0.5369(4) 0.083(3) Uani 1 d .
H27A H 0.8305 0.1268 0.5380 0.099(5) Uiso 1 calc R
H27B H 0.7799 0.0422 0.5881 0.099(5) Uiso 1 calc R
H27C H 0.6893 0.0892 0.5241 0.099(5) Uiso 1 calc R
C28 C 1.0637(6) 0.1585(5) 0.4294(4) 0.0532(16) Uani 1 d .
H28 H 0.9756 0.1736 0.4465 0.049(8) Uiso 1 calc R
C29 C 1.1116(8) 0.2375(5) 0.3783(5) 0.078(2) Uani 1 d .
H29A H 1.1959 0.2222 0.3584 0.099(5) Uiso 1 calc R
H29B H 1.1170 0.2937 0.4093 0.099(5) Uiso 1 calc R
H29C H 1.0525 0.2468 0.3345 0.099(5) Uiso 1 calc R
C30 C 1.1477(7) 0.1467(6) 0.5024(4) 0.069(2) Uani 1 d .
H30A H 1.1124 0.0983 0.5354 0.099(5) Uiso 1 calc R
H30B H 1.1504 0.2044 0.5315 0.099(5) Uiso 1 calc R
H30C H 1.2339 0.1297 0.4870 0.099(5) Uiso 1 calc R
C31 C 0.7220(6) 0.3169(5) -0.0543(4) 0.0562(17) Uani 1 d .
H31A H 0.6597 0.3614 -0.0756 0.121(6) Uiso 1 calc R
H31B H 0.6768 0.2734 -0.0201 0.121(6) Uiso 1 calc R
C32 C 0.7874(7) 0.2651(7) -0.1208(4) 0.086(3) Uani 1 d .
H32A H 0.7445 0.2061 -0.1319 0.121(6) Uiso 1 calc R
H32B H 0.7891 0.3024 -0.1690 0.121(6) Uiso 1 calc R
C33 C 0.9197(7) 0.2502(7) -0.0883(4) 0.085(3) Uani 1 d .
H33A H 0.9820 0.2412 -0.1304 0.121(6) Uiso 1 calc R
H33B H 0.9228 0.1970 -0.0526 0.121(6) Uiso 1 calc R
C34 C 0.9444(6) 0.3419(6) -0.0438(4) 0.075(2) Uani 1 d .
H34A H 1.0098 0.3336 -0.0025 0.121(6) Uiso 1 calc R
H34B H 0.9726 0.3905 -0.0798 0.121(6) Uiso 1 calc R
C35 C 0.9190(8) 0.4462(8) 0.2364(5) 0.107(3) Uani 1 d .
H35A H 0.9010 0.3841 0.2568 0.121(6) Uiso 1 calc R
H35B H 0.8498 0.4880 0.2521 0.121(6) Uiso 1 calc R
C36 C 1.0464(13) 0.4806(9) 0.2667(7) 0.165(6) Uani 1 d .
H36A H 1.0342 0.5266 0.3083 0.121(6) Uiso 1 calc R
H36B H 1.0976 0.4292 0.2879 0.121(6) Uiso 1 calc R
C37 C 1.1094(8) 0.5218(8) 0.1999(7) 0.127(4) Uani 1 d .
H37A H 1.2029 0.5155 0.2042 0.121(6) Uiso 1 calc R
H37B H 1.0875 0.5876 0.1948 0.121(6) Uiso 1 calc R
C38 C 1.0576(6) 0.4675(7) 0.1326(5) 0.095(3) Uani 1 d .
H38A H 1.0584 0.5045 0.0843 0.121(6) Uiso 1 calc R
H38B H 1.1089 0.4115 0.1244 0.121(6) Uiso 1 calc R
C39 C 0.5545(6) -0.0443(5) 0.2861(4) 0.0558(16) Uani 1 d .
H39A H 0.6033 -0.0948 0.3105 0.121(6) Uiso 1 calc R
H39B H 0.6011 -0.0225 0.2399 0.121(6) Uiso 1 calc R
C40 C 0.4213(7) -0.0772(5) 0.2623(4) 0.071(2) Uani 1 d .
H40A H 0.3944 -0.1298 0.2946 0.121(6) Uiso 1 calc R
H40B H 0.4180 -0.0951 0.2068 0.121(6) Uiso 1 calc R
C41 C 0.3379(6) 0.0073(5) 0.2774(4) 0.0641(19) Uani 1 d .
H41A H 0.3402 0.0507 0.2331 0.121(6) Uiso 1 calc R
H41B H 0.2487 -0.0103 0.2873 0.121(6) Uiso 1 calc R
C42 C 0.4004(5) 0.0477(5) 0.3493(3) 0.0534(16) Uani 1 d .
H42A H 0.3835 0.1144 0.3525 0.121(6) Uiso 1 calc R
H42B H 0.3677 0.0180 0.3969 0.121(6) Uiso 1 calc R
C43 C 0.7103(11) 0.3089(6) 0.4022(6) 0.112(3) Uani 1 d .
H43A H 0.7113 0.3321 0.3481 0.121(6) Uiso 1 calc R
H43B H 0.7984 0.2937 0.4185 0.121(6) Uiso 1 calc R
C44 C 0.6525(16) 0.3803(8) 0.4573(7) 0.180(8) Uani 1 d .
H44A H 0.5873 0.4183 0.4306 0.121(6) Uiso 1 calc R
H44B H 0.7183 0.4205 0.4808 0.121(6) Uiso 1 calc R
C45 C 0.5926(12) 0.3150(12) 0.5188(8) 0.186(8) Uani 1 d .
H45A H 0.6576 0.2838 0.5515 0.121(6) Uiso 1 calc R
H45B H 0.5305 0.3467 0.5523 0.121(6) Uiso 1 calc R
C46 C 0.5313(8) 0.2528(9) 0.4625(6) 0.144(6) Uani 1 d .
H46A H 0.4997 0.1970 0.4887 0.121(6) Uiso 1 calc R
H46B H 0.4592 0.2835 0.4356 0.121(6) Uiso 1 calc R

loop_
_atom_site_aniso_label
_atom_site_aniso_U_11
_atom_site_aniso_U_22
_atom_site_aniso_U_33
_atom_site_aniso_U_23
_atom_site_aniso_U_13
_atom_site_aniso_U_12
S1 0.0460(8) 0.0386(8) 0.0561(9) 0.0050(8) -0.0110(7) 0.0068(7)
S2 0.0612(10) 0.0555(11) 0.0739(12) 0.0131(10) -0.0168(9) 0.0123(9)
O1 0.0339(19) 0.036(2) 0.042(2) 0.0065(17) -0.0018(15) 0.0010(17)
O2 0.0356(18) 0.040(2) 0.049(2) 0.000(2) -0.0028(16) 0.0032(19)
O3 0.0349(18) 0.060(2) 0.0359(19) 0.010(2) 0.0005(15) 0.008(2)
O4 0.034(2) 0.050(3) 0.049(2) -0.001(2) -0.0062(16) 0.0071(18)
O5 0.045(2) 0.059(3) 0.054(2) 0.008(2) 0.0105(19) 0.011(2)
O6 0.045(2) 0.076(3) 0.076(3) 0.015(3) -0.012(2) -0.013(2)
O7 0.040(2) 0.048(3) 0.044(2) 0.0004(19) -0.0022(16) 0.0097(18)
O8 0.085(3) 0.075(4) 0.058(3) -0.017(3) 0.005(2) 0.027(3)
N1 0.032(2) 0.031(2) 0.033(2) -0.002(2) -0.0022(17) 0.0034(19)
N2 0.032(2) 0.036(2) 0.033(2) 0.004(2) 0.0004(18) 0.006(2)
B1 0.029(3) 0.032(3) 0.038(3) -0.001(3) 0.001(3) 0.002(3)
B2 0.039(3) 0.043(4) 0.039(3) 0.006(3) -0.001(3) 0.005(3)
C1 0.028(3) 0.041(3) 0.038(3) 0.003(3) -0.002(2) 0.001(2)
C2 0.031(3) 0.046(4) 0.050(3) 0.010(3) -0.001(2) 0.005(3)
C3 0.034(3) 0.047(3) 0.050(3) 0.019(3) 0.003(3) 0.000(3)
C4 0.037(3) 0.033(3) 0.041(3) 0.012(3) -0.003(2) 0.001(3)
C5 0.037(3) 0.027(3) 0.031(3) -0.001(2) -0.005(2) 0.003(2)
C6 0.031(3) 0.030(3) 0.036(3) -0.003(3) 0.000(2) 0.001(2)
C7 0.046(3) 0.040(3) 0.036(3) 0.010(3) 0.001(2) 0.006(3)
C8 0.037(3) 0.057(4) 0.040(3) 0.006(3) 0.005(2) 0.009(3)
C9 0.033(3) 0.056(4) 0.048(3) 0.005(3) 0.004(3) 0.014(3)
C10 0.035(3) 0.036(3) 0.035(3) -0.002(3) -0.001(2) 0.004(2)
C11 0.034(3) 0.029(3) 0.047(3) 0.008(3) 0.002(2) 0.004(2)
C12 0.046(3) 0.059(4) 0.046(3) 0.011(3) -0.013(3) -0.005(3)
C13 0.055(4) 0.046(4) 0.042(3) -0.001(3) -0.007(3) -0.009(3)
C14 0.045(3) 0.044(4) 0.050(3) 0.004(3) -0.005(3) 0.004(3)
C15 0.040(3) 0.042(3) 0.054(4) 0.013(3) 0.005(3) 0.000(3)
C16 0.062(4) 0.057(4) 0.055(4) 0.021(3) 0.003(3) -0.003(3)
C17 0.059(4) 0.048(4) 0.080(5) 0.013(4) -0.004(3) -0.017(3)
C18 0.045(3) 0.065(5) 0.053(4) -0.019(3) -0.007(3) 0.003(3)
C19 0.141(8) 0.062(5) 0.088(6) -0.027(5) -0.024(5) -0.014(5)
C20 0.175(10) 0.136(9) 0.050(4) -0.026(6) 0.011(5) -0.061(8)
C21 0.035(3) 0.051(4) 0.038(3) 0.009(3) 0.000(2) 0.006(3)
C22 0.087(5) 0.045(4) 0.075(5) 0.012(4) 0.006(4) 0.013(4)
C23 0.077(5) 0.072(5) 0.066(5) -0.011(4) 0.008(4) -0.006(4)
C24 0.049(3) 0.053(4) 0.042(3) -0.005(3) -0.005(3) 0.014(3)
C25 0.043(3) 0.088(5) 0.036(3) 0.020(3) -0.001(3) 0.011(3)
C26 0.072(5) 0.088(6) 0.075(5) 0.044(4) -0.004(4) -0.004(4)
C27 0.087(5) 0.121(7) 0.041(4) 0.009(4) 0.006(3) 0.014(5)
C28 0.042(3) 0.063(4) 0.054(4) -0.013(3) 0.000(3) 0.009(3)
C29 0.097(6) 0.053(5) 0.083(5) -0.002(4) -0.021(4) -0.009(4)
C30 0.081(5) 0.079(5) 0.048(4) -0.013(4) -0.009(3) -0.001(4)
C31 0.049(4) 0.067(4) 0.053(4) 0.006(3) 0.006(3) 0.012(3)
C32 0.082(5) 0.117(7) 0.059(4) -0.017(5) -0.005(4) 0.034(5)
C33 0.075(5) 0.127(8) 0.054(4) -0.005(5) 0.006(4) 0.041(5)
C34 0.055(4) 0.107(7) 0.064(4) 0.008(5) 0.016(3) 0.003(4)
C35 0.100(6) 0.143(9) 0.077(6) 0.003(6) -0.027(5) -0.042(7)
C36 0.230(14) 0.140(10) 0.122(8) 0.050(8) -0.113(9) -0.111(10)
C37 0.067(5) 0.103(8) 0.211(13) -0.039(8) -0.030(7) -0.003(5)
C38 0.038(4) 0.110(7) 0.135(7) -0.019(7) -0.010(4) -0.011(4)
C39 0.055(4) 0.054(4) 0.058(4) -0.006(3) 0.002(3) 0.007(3)
C40 0.072(5) 0.067(5) 0.074(5) -0.004(4) -0.020(4) -0.008(4)
C41 0.039(3) 0.064(4) 0.089(5) 0.024(4) -0.015(3) -0.010(3)
C42 0.043(3) 0.060(4) 0.057(4) 0.021(4) 0.019(3) 0.012(3)
C43 0.170(10) 0.066(6) 0.101(7) -0.027(5) 0.024(7) -0.015(7)
C44 0.34(2) 0.059(7) 0.137(10) -0.041(7) -0.108(12) 0.027(10)
C45 0.138(10) 0.250(18) 0.168(12) -0.137(13) -0.078(9) 0.119(12)
C46 0.054(5) 0.227(14) 0.151(9) -0.127(10) -0.001(5) 0.032(7)

loop_
_atom_type_symbol
_atom_type_description
_atom_type_scat_dispersion_real
_atom_type_scat_dispersion_imag
_atom_type_scat_source
C C 0.0033 0.0016 'International Tables Vol C Tables 4.2.6.8 and 6.1.1.4'
H H 0.0000 0.0000 'International Tables Vol C Tables 4.2.6.8 and 6.1.1.4'
B B 0.0013 0.0007 'International Tables Vol C Tables 4.2.6.8 and 6.1.1.4'
N N 0.0061 0.0033 'International Tables Vol C Tables 4.2.6.8 and 6.1.1.4'
O O 0.0106 0.0060 'International Tables Vol C Tables 4.2.6.8 and 6.1.1.4'
S S 0.1246 0.1234 'International Tables Vol C Tables 4.2.6.8 and 6.1.1.4'
Li Li -0.0003 0.0001 'International Tables Vol C Tables 4.2.6.8 and 6.1.1.4'

loop_
_citation_id
_citation_doi
_citation_year
1 10.1002/(SICI)1099-0682(199903)1999:3<393::AID-EJIC393>3.3.CO;2-X 1999

loop_
_geom_angle_atom_site_label_1
_geom_angle_atom_site_label_2
_geom_angle_atom_site_label_3
_geom_angle
O1 Li1 O6 122.5(5)
O1 Li1 O5 108.5(5)
O6 Li1 O5 108.9(5)
O1 Li1 N1 91.0(4)
O6 Li1 N1 112.3(5)
O5 Li1 N1 112.8(5)
O1 Li1 C1 62.6(3)
O6 Li1 C1 127.4(4)
O5 Li1 C1 118.5(4)
N1 Li1 C1 28.40(19)
O3 Li2 O8 118.2(5)
O3 Li2 O7 110.2(5)
O8 Li2 O7 110.9(5)
O3 Li2 N2 89.1(4)
O8 Li2 N2 109.0(5)
O7 Li2 N2 118.2(5)
O3 Li2 C10 61.5(3)
O8 Li2 C10 123.0(5)
O7 Li2 C10 122.4(4)
N2 Li2 C10 27.81(19)
C12 S1 C11 93.9(3)
C22 S2 C21 93.8(3)
C15 O1 B1 118.1(4)
C15 O1 Li1 126.8(4)
B1 O1 Li1 114.8(4)
C18 O2 B1 118.5(4)
C25 O3 B2 117.6(4)
C25 O3 Li2 125.1(4)
B2 O3 Li2 116.9(4)
C28 O4 B2 120.7(4)
C34 O5 C31 108.7(5)
C34 O5 Li1 132.4(5)
C31 O5 Li1 116.9(4)
C38 O6 C35 108.9(5)
C38 O6 Li1 133.7(5)
C35 O6 Li1 117.3(5)
C39 O7 C42 108.6(4)
C39 O7 Li2 117.1(4)
C42 O7 Li2 129.3(5)
C43 O8 C46 107.2(7)
C43 O8 Li2 117.8(5)
C46 O8 Li2 134.3(7)
C1 N1 C5 118.7(4)
C1 N1 Li1 105.0(4)
C5 N1 Li1 136.2(4)
C10 N2 C6 120.0(4)
C10 N2 Li2 106.5(4)
C6 N2 Li2 133.5(4)
O2 B1 O1 112.2(4)
O2 B1 C11 106.5(4)
O1 B1 C11 112.1(4)
O2 B1 C1 112.5(4)
O1 B1 C1 106.5(4)
C11 B1 C1 107.0(4)
O4 B2 O3 112.4(4)
O4 B2 C21 105.9(4)
O3 B2 C21 111.6(5)
O4 B2 C10 111.4(5)
O3 B2 C10 105.3(4)
C21 B2 C10 110.4(4)
N1 C1 C2 119.5(5)
N1 C1 B1 122.6(4)
C2 C1 B1 117.9(4)
N1 C1 Li1 46.6(3)
C2 C1 Li1 166.0(4)
B1 C1 Li1 76.0(3)
C3 C2 C1 121.4(5)
C2 C3 C4 118.1(5)
C5 C4 C3 119.3(5)
N1 C5 C4 122.8(5)
N1 C5 C6 117.4(4)
C4 C5 C6 119.7(5)
N2 C6 C7 121.5(4)
N2 C6 C5 116.6(4)
C7 C6 C5 121.8(4)
C8 C7 C6 119.5(5)
C9 C8 C7 118.6(5)
C8 C9 C10 121.3(5)
N2 C10 C9 119.1(5)
N2 C10 B2 121.6(4)
C9 C10 B2 119.2(4)
N2 C10 Li2 45.7(3)
C9 C10 Li2 164.8(4)
B2 C10 Li2 76.0(3)
C14 C11 B1 128.9(5)
C14 C11 S1 108.6(4)
B1 C11 S1 122.3(4)
C13 C12 S1 110.9(4)
C12 C13 C14 112.1(5)
C11 C14 C13 114.5(5)
O1 C15 C16 111.3(5)
O1 C15 C17 108.5(4)
C16 C15 C17 110.2(5)
O2 C18 C19 108.9(6)
O2 C18 C20 110.4(5)
C19 C18 C20 111.5(7)
C24 C21 B2 130.6(5)
C24 C21 S2 107.8(4)
B2 C21 S2 121.1(4)
C23 C22 S2 112.0(6)
C22 C23 C24 112.4(7)
C21 C24 C23 113.9(5)
O3 C25 C26 110.0(5)
O3 C25 C27 108.0(6)
C26 C25 C27 111.3(6)
O4 C28 C30 108.4(5)
O4 C28 C29 112.4(5)
C30 C28 C29 111.2(6)
O5 C31 C32 107.0(5)
C33 C32 C31 102.4(6)
C32 C33 C34 101.8(6)
O5 C34 C33 104.3(6)
O6 C35 C36 105.6(8)
C37 C36 C35 105.9(7)
C36 C37 C38 102.9(8)
O6 C38 C37 105.8(7)
O7 C39 C40 106.8(5)
C39 C40 C41 103.1(6)
C42 C41 C40 101.9(5)
O7 C42 C41 105.8(5)
O8 C43 C44 105.1(9)
C43 C44 C45 99.7(9)
C46 C45 C44 96.2(10)
O8 C46 C45 104.7(8)

loop_
_geom_bond_atom_site_label_1
_geom_bond_atom_site_label_2
_geom_bond_distance
Li1 O1 1.869(10)
Li1 O6 1.956(10)
Li1 O5 1.972(10)
Li1 N1 2.079(10)
Li1 C1 2.762(11)
Li2 O3 1.870(10)
Li2 O8 1.949(11)
Li2 O7 1.993(10)
Li2 N2 2.080(10)
Li2 C10 2.785(11)
S1 C12 1.713(6)
S1 C11 1.729(5)
S2 C22 1.697(8)
S2 C21 1.722(5)
O1 C15 1.431(6)
O1 B1 1.506(7)
O2 C18 1.433(7)
O2 B1 1.479(7)
O3 C25 1.446(7)
O3 B2 1.495(7)
O4 C28 1.411(7)
O4 B2 1.475(7)
O5 C34 1.441(7)
O5 C31 1.450(7)
O6 C38 1.420(8)
O6 C35 1.424(9)
O7 C39 1.440(7)
O7 C42 1.459(6)
O8 C43 1.416(10)
O8 C46 1.425(9)
N1 C1 1.360(6)
N1 C5 1.363(6)
N2 C10 1.355(6)
N2 C6 1.364(6)
B1 C11 1.637(8)
B1 C1 1.642(8)
B2 C21 1.621(9)
B2 C10 1.655(8)
C1 C2 1.408(7)
C2 C3 1.377(8)
C3 C4 1.386(8)
C4 C5 1.376(7)
C5 C6 1.499(7)
C6 C7 1.392(7)
C7 C8 1.383(8)
C8 C9 1.374(8)
C9 C10 1.413(7)
C11 C14 1.356(8)
C12 C13 1.348(9)
C13 C14 1.445(8)
C15 C16 1.510(8)
C15 C17 1.525(8)
C18 C19 1.503(11)
C18 C20 1.504(10)
C21 C24 1.397(8)
C22 C23 1.335(10)
C23 C24 1.422(10)
C25 C26 1.494(10)
C25 C27 1.516(10)
C28 C30 1.520(8)
C28 C29 1.522(10)
C31 C32 1.523(9)
C32 C33 1.494(10)
C33 C34 1.545(12)
C35 C36 1.503(12)
C36 C37 1.447(14)
C37 C38 1.484(12)
C39 C40 1.517(9)
C40 C41 1.521(10)
C41 C42 1.497(9)
C43 C44 1.522(15)
C44 C45 1.54(2)
C45 C46 1.456(14)
